data_7034949
loop_
_publ_author_name
'Carrington, Samantha J.'
'Chakraborty, Indranil'
'Mascharak, Pradip K.'

_publ_section_title
;
 Exceptionally rapid CO release from a manganese(i) tricarbonyl complex
 derived from bis(4-chloro-phenylimino)acenaphthene upon exposure to
 visible light.
;
_journal_issue 31
_journal_name_full 'Dalton transactions (Cambridge, England : 2003)'
_journal_page_first 13828
_journal_page_last 13834
_journal_paper_doi 10.1039/c5dt01007a
_journal_volume 44
_journal_year 2015
_chemical_formula_sum 'C27 H14 Br Cl2 Mn N2 O3'
_chemical_formula_weight 620.15
_chemical_name_systematic
; 
 ? 
;
_chemical_properties_physical 'Light-sensitive, Photo-sensitive'
_space_group_IT_number 14
_symmetry_cell_setting monoclinic
_symmetry_space_group_name_Hall '-P 2yn'
_symmetry_space_group_name_H-M 'P 1 21/n 1'
_atom_sites_solution_hydrogens geom
_atom_sites_solution_primary direct
_atom_sites_solution_secondary difmap
_audit_creation_method SHELXL-97
_audit_update_record
;
2015-02-04 deposited with the CCDC.
2015-04-21 downloaded from the CCDC.
;
_cell_angle_alpha 90.00
_cell_angle_beta 92.5820(10)
_cell_angle_gamma 90.00
_cell_formula_units_Z 4
_cell_length_a 11.4714(8)
_cell_length_b 13.0857(10)
_cell_length_c 16.9748(12)
_cell_measurement_reflns_used 8836
_cell_measurement_temperature 296(2)
_cell_measurement_theta_max 23.996
_cell_measurement_theta_min 2.363
_cell_volume 2545.5(3)
_computing_cell_refinement 'APEXII (Bruker 2012)'
_computing_data_collection 'APEXII (Bruker 2012)'
_computing_data_reduction 'SAINT (Bruker 2012)'
_computing_molecular_graphics 'SHELXL-97 (Sheldrick, 2008)'
_computing_publication_material 'SHELXS (sHLEDRICK, 2008)'
_computing_structure_refinement 'SHELXL-97 (Sheldrick, 2008)'
_computing_structure_solution 'SHELXS-97 (Sheldrick, 2008)'
_diffrn_ambient_temperature 296(2)
_diffrn_detector_area_resol_mean 8.3
_diffrn_measured_fraction_theta_full 0.997
_diffrn_measured_fraction_theta_max 0.997
_diffrn_measurement_device_type 'Bruker ApexII'
_diffrn_measurement_method \w
_diffrn_radiation_monochromator graphite
_diffrn_radiation_source 'fine-focus sealed tube'
_diffrn_radiation_type MoK\a
_diffrn_radiation_wavelength 0.71073
_diffrn_reflns_av_R_equivalents 0.0251
_diffrn_reflns_av_sigmaI/netI 0.0189
_diffrn_reflns_limit_h_max 12
_diffrn_reflns_limit_h_min -13
_diffrn_reflns_limit_k_max 15
_diffrn_reflns_limit_k_min -15
_diffrn_reflns_limit_l_max 19
_diffrn_reflns_limit_l_min -19
_diffrn_reflns_number 19738
_diffrn_reflns_theta_full 24.11
_diffrn_reflns_theta_max 24.11
_diffrn_reflns_theta_min 2.36
_exptl_absorpt_coefficient_mu 2.331
_exptl_absorpt_correction_T_max 0.7450
_exptl_absorpt_correction_T_min 0.5642
_exptl_absorpt_correction_type multi-scan
_exptl_absorpt_process_details SADABS
_exptl_crystal_colour purple
_exptl_crystal_density_diffrn 1.618
_exptl_crystal_density_method 'not measured'
_exptl_crystal_description block
_exptl_crystal_F_000 1232
_exptl_crystal_size_max 0.20
_exptl_crystal_size_mid 0.15
_exptl_crystal_size_min 0.15
_refine_diff_density_max 1.545
_refine_diff_density_min -1.073
_refine_diff_density_rms 0.114
_refine_ls_extinction_method none
_refine_ls_goodness_of_fit_ref 1.193
_refine_ls_hydrogen_treatment mixed
_refine_ls_matrix_type full
_refine_ls_number_parameters 319
_refine_ls_number_reflns 4033
_refine_ls_number_restraints 0
_refine_ls_restrained_S_all 1.193
_refine_ls_R_factor_all 0.0789
_refine_ls_R_factor_gt 0.0744
_refine_ls_shift/su_max 0.000
_refine_ls_shift/su_mean 0.000
_refine_ls_structure_factor_coef Fsqd
_refine_ls_weighting_details 'calc w=1/[\s^2^(Fo^2^)+(0.0584P)^2^+17.2183P] where P=(Fo^2^+2Fc^2^)/3'
_refine_ls_weighting_scheme calc
_refine_ls_wR_factor_gt 0.1835
_refine_ls_wR_factor_ref 0.1858
_reflns_number_gt 3695
_reflns_number_total 4033
_reflns_threshold_expression >2sigma(I)
_cod_data_source_file c5dt01007a2.cif
_cod_data_source_block xsc1395
_cod_depositor_comments
;
The following automatic conversions were performed:

'_symmetry_cell_setting' value 'Monoclinic' changed to 'monoclinic'
according to
/usr/data/users/saulius/crontab/automatic-downloads/rss-feeds/RSC/lib/dictionaries/cif_core.dic
dictionary named 'cif_core.dic' version 2.4.2 from 2011-04-26.

Automatic conversion script
Id: cif_fix_values 3271 2015-04-21 07:52:19Z andrius 

 Adding full bibliography for 7034948--7034949.cif.
;
_cod_original_sg_symbol_H-M P2(1)/n
_cod_database_code 7034949

loop_
_symmetry_equiv_pos_as_xyz
'x, y, z'
'-x+1/2, y+1/2, -z+1/2'
'-x, -y, -z'
'x-1/2, -y-1/2, z-1/2'

loop_
_atom_site_label
_atom_site_type_symbol
_atom_site_fract_x
_atom_site_fract_y
_atom_site_fract_z
_atom_site_U_iso_or_equiv
_atom_site_adp_type
_atom_site_occupancy
_atom_site_symmetry_multiplicity
_atom_site_calc_flag
_atom_site_refinement_flags
Br1 Br 0.50420(8) 0.73950(7) 0.25303(5) 0.0557(3) Uani 1 1 d .
Mn1 Mn 0.59408(9) 0.58741(8) 0.31972(6) 0.0346(3) Uani 1 1 d .
Cl1 Cl -0.0251(2) 0.4751(3) 0.39749(18) 0.0880(9) Uani 1 1 d .
Cl2 Cl 1.1062(2) 0.6111(3) 0.0755(2) 0.0944(10) Uani 1 1 d .
O1 O 0.6877(9) 0.4204(5) 0.3881(7) 0.066(3) Uani 1 1 d .
O2 O 0.4992(6) 0.6477(6) 0.4710(4) 0.075(2) Uani 1 1 d .
O3 O 0.8043(6) 0.7102(5) 0.3600(5) 0.086(2) Uani 1 1 d .
N1 N 0.6485(5) 0.5378(4) 0.2120(3) 0.0327(12) Uani 1 1 d .
N2 N 0.4497(5) 0.5072(4) 0.2787(3) 0.0351(13) Uani 1 1 d .
C1 C 0.6667(15) 0.4686(9) 0.3727(11) 0.066(3) Uani 1 1 d .
C2 C 0.5343(7) 0.6249(6) 0.4122(4) 0.0441(18) Uani 1 1 d .
C3 C 0.7236(7) 0.6623(6) 0.3435(5) 0.0493(19) Uani 1 1 d .
C4 C 0.5739(5) 0.4812(5) 0.1728(4) 0.0310(14) Uani 1 1 d .
C5 C 0.5675(6) 0.4280(5) 0.0968(4) 0.0335(15) Uani 1 1 d .
C6 C 0.6376(7) 0.4186(6) 0.0338(4) 0.0428(17) Uani 1 1 d .
H6A H 0.7091 0.4521 0.0334 0.051 Uiso 1 1 calc R
C7 C 0.5987(7) 0.3569(6) -0.0306(4) 0.0481(19) Uani 1 1 d .
H7A H 0.6457 0.3508 -0.0736 0.058 Uiso 1 1 calc R
C8 C 0.4949(8) 0.3059(7) -0.0322(5) 0.053(2) Uani 1 1 d .
H8A H 0.4732 0.2650 -0.0752 0.064 Uiso 1 1 calc R
C9 C 0.3088(8) 0.2698(7) 0.0382(5) 0.056(2) Uani 1 1 d .
H9A H 0.2798 0.2262 -0.0013 0.067 Uiso 1 1 calc R
C10 C 0.2433(7) 0.2892(7) 0.1014(5) 0.058(2) Uani 1 1 d .
H10A H 0.1703 0.2588 0.1035 0.070 Uiso 1 1 calc R
C11 C 0.2818(7) 0.3533(6) 0.1637(5) 0.0474(19) Uani 1 1 d .
H11A H 0.2353 0.3656 0.2062 0.057 Uiso 1 1 calc R
C12 C 0.3893(6) 0.3970(5) 0.1600(4) 0.0358(15) Uani 1 1 d .
C13 C 0.4624(6) 0.4632(5) 0.2115(4) 0.0327(15) Uani 1 1 d .
C14 C 0.4207(7) 0.3150(6) 0.0313(4) 0.0429(17) Uani 1 1 d .
C15 C 0.4584(6) 0.3770(5) 0.0935(4) 0.0345(15) Uani 1 1 d .
C16 C 0.7611(6) 0.5554(5) 0.1808(4) 0.0330(15) Uani 1 1 d .
C17 C 0.7899(7) 0.6524(6) 0.1560(5) 0.051(2) Uani 1 1 d .
H17A H 0.7373 0.7058 0.1608 0.061 Uiso 1 1 calc R
C18 C 0.8963(7) 0.6701(7) 0.1240(6) 0.060(2) Uani 1 1 d .
H18A H 0.9163 0.7353 0.1074 0.072 Uiso 1 1 calc R
C19 C 0.9727(6) 0.5893(7) 0.1172(5) 0.051(2) Uani 1 1 d .
C20 C 0.9461(7) 0.4931(7) 0.1440(5) 0.055(2) Uani 1 1 d .
H20A H 0.9995 0.4400 0.1407 0.066 Uiso 1 1 calc R
C21 C 0.8399(6) 0.4766(6) 0.1757(5) 0.0459(18) Uani 1 1 d .
H21A H 0.8210 0.4119 0.1938 0.055 Uiso 1 1 calc R
C22 C 0.3372(6) 0.5016(6) 0.3118(4) 0.0359(16) Uani 1 1 d .
C23 C 0.3157(7) 0.4348(8) 0.3714(5) 0.062(2) Uani 1 1 d .
H23A H 0.3757 0.3950 0.3937 0.074 Uiso 1 1 calc R
C24 C 0.2033(8) 0.4269(9) 0.3986(6) 0.076(3) Uani 1 1 d .
H24A H 0.1873 0.3805 0.4382 0.091 Uiso 1 1 calc R
C25 C 0.1163(7) 0.4878(8) 0.3666(5) 0.055(2) Uani 1 1 d .
C26 C 0.1384(7) 0.5584(8) 0.3100(6) 0.061(2) Uani 1 1 d .
H26A H 0.0797 0.6021 0.2910 0.073 Uiso 1 1 calc R
C27 C 0.2497(7) 0.5642(7) 0.2811(5) 0.052(2) Uani 1 1 d .
H27A H 0.2651 0.6102 0.2412 0.062 Uiso 1 1 calc R

loop_
_atom_site_aniso_label
_atom_site_aniso_U_11
_atom_site_aniso_U_22
_atom_site_aniso_U_33
_atom_site_aniso_U_23
_atom_site_aniso_U_13
_atom_site_aniso_U_12
Br1 0.0622(6) 0.0481(5) 0.0571(5) 0.0004(4) 0.0044(4) 0.0071(4)
Mn1 0.0323(6) 0.0346(6) 0.0368(6) -0.0068(4) -0.0010(4) -0.0017(4)
Cl1 0.0431(13) 0.127(2) 0.096(2) -0.0113(18) 0.0293(12) -0.0069(14)
Cl2 0.0458(13) 0.126(3) 0.114(2) 0.0264(19) 0.0354(14) -0.0015(14)
O1 0.059(4) 0.058(6) 0.085(5) -0.031(6) 0.038(4) -0.040(5)
O2 0.079(4) 0.101(5) 0.044(4) -0.013(4) -0.001(3) 0.030(4)
O3 0.066(4) 0.064(4) 0.126(6) -0.023(4) -0.017(4) -0.027(4)
N1 0.029(3) 0.028(3) 0.041(3) 0.000(2) 0.002(2) 0.000(2)
N2 0.029(3) 0.040(3) 0.037(3) -0.001(3) 0.001(2) 0.000(2)
C1 0.059(4) 0.058(6) 0.085(5) -0.031(6) 0.038(4) -0.040(5)
C2 0.045(4) 0.049(5) 0.037(4) -0.005(3) -0.005(3) 0.011(4)
C3 0.050(5) 0.038(4) 0.059(5) -0.008(4) -0.002(4) -0.004(4)
C4 0.028(3) 0.029(3) 0.035(4) -0.003(3) 0.001(3) 0.001(3)
C5 0.032(3) 0.034(4) 0.035(4) 0.000(3) 0.003(3) 0.000(3)
C6 0.041(4) 0.049(4) 0.039(4) -0.005(3) 0.005(3) 0.002(3)
C7 0.053(5) 0.054(5) 0.038(4) -0.008(4) 0.006(3) 0.005(4)
C8 0.063(5) 0.052(5) 0.044(4) -0.011(4) 0.002(4) -0.002(4)
C9 0.063(5) 0.056(5) 0.048(5) -0.013(4) -0.007(4) -0.019(4)
C10 0.048(5) 0.066(6) 0.060(5) -0.005(4) 0.000(4) -0.031(4)
C11 0.043(4) 0.053(5) 0.047(4) -0.002(4) 0.006(3) -0.017(4)
C12 0.029(4) 0.040(4) 0.038(4) -0.002(3) -0.002(3) -0.002(3)
C13 0.032(4) 0.032(4) 0.034(4) -0.003(3) 0.000(3) -0.001(3)
C14 0.049(4) 0.042(4) 0.037(4) -0.003(3) -0.005(3) -0.002(3)
C15 0.040(4) 0.024(3) 0.038(4) -0.001(3) -0.003(3) 0.001(3)
C16 0.030(3) 0.033(4) 0.036(4) -0.003(3) 0.001(3) -0.003(3)
C17 0.036(4) 0.045(5) 0.073(6) 0.006(4) 0.009(4) -0.002(3)
C18 0.050(5) 0.049(5) 0.083(6) 0.014(5) 0.015(4) -0.004(4)
C19 0.029(4) 0.070(6) 0.054(5) 0.009(4) 0.007(3) 0.001(4)
C20 0.038(4) 0.053(5) 0.074(6) -0.003(4) 0.010(4) 0.013(4)
C21 0.037(4) 0.034(4) 0.067(5) 0.007(4) 0.006(4) 0.003(3)
C22 0.029(3) 0.049(4) 0.030(3) -0.007(3) 0.000(3) -0.006(3)
C23 0.040(5) 0.089(7) 0.057(5) 0.020(5) 0.000(4) 0.001(4)
C24 0.054(6) 0.107(8) 0.067(6) 0.034(6) 0.019(5) -0.004(6)
C25 0.036(4) 0.081(6) 0.049(5) -0.012(4) 0.013(4) -0.008(4)
C26 0.037(4) 0.070(6) 0.076(6) -0.009(5) 0.000(4) 0.010(4)
C27 0.039(4) 0.054(5) 0.063(5) 0.013(4) 0.008(4) 0.003(4)

loop_
_atom_type_symbol
_atom_type_description
_atom_type_scat_dispersion_real
_atom_type_scat_dispersion_imag
_atom_type_scat_source
C C 0.0033 0.0016 'International Tables Vol C Tables 4.2.6.8 and 6.1.1.4'
H H 0.0000 0.0000 'International Tables Vol C Tables 4.2.6.8 and 6.1.1.4'
Br Br -0.2901 2.4595 'International Tables Vol C Tables 4.2.6.8 and 6.1.1.4'
Cl Cl 0.1484 0.1585 'International Tables Vol C Tables 4.2.6.8 and 6.1.1.4'
Mn Mn 0.3368 0.7283 'International Tables Vol C Tables 4.2.6.8 and 6.1.1.4'
N N 0.0061 0.0033 'International Tables Vol C Tables 4.2.6.8 and 6.1.1.4'
O O 0.0106 0.0060 'International Tables Vol C Tables 4.2.6.8 and 6.1.1.4'

loop_
_geom_angle_atom_site_label_1
_geom_angle_atom_site_label_2
_geom_angle_atom_site_label_3
_geom_angle
_geom_angle_publ_flag
C2 Mn1 C3 90.0(4) y
C2 Mn1 C1 89.3(6) y
C3 Mn1 C1 90.0(5) y
C2 Mn1 N2 95.8(3) y
C3 Mn1 N2 173.1(3) y
C1 Mn1 N2 94.0(5) y
C2 Mn1 N1 174.9(3) y
C3 Mn1 N1 95.2(3) y
C1 Mn1 N1 91.0(5) y
N2 Mn1 N1 79.1(2) y
C2 Mn1 Br1 90.7(2) y
C3 Mn1 Br1 89.3(3) y
C1 Mn1 Br1 179.3(5) y
N2 Mn1 Br1 86.74(16) y
N1 Mn1 Br1 89.11(15) y
C4 N1 C16 119.1(6) ?
C4 N1 Mn1 114.6(4) ?
C16 N1 Mn1 126.1(4) ?
C13 N2 C22 117.6(6) ?
C13 N2 Mn1 113.9(4) ?
C22 N2 Mn1 128.3(4) ?
O1 C1 Mn1 171(3) ?
O2 C2 Mn1 178.4(7) ?
O3 C3 Mn1 178.5(8) ?
N1 C4 C5 137.0(6) ?
N1 C4 C13 115.3(6) ?
C5 C4 C13 107.7(5) ?
C6 C5 C15 118.2(6) ?
C6 C5 C4 136.2(6) ?
C15 C5 C4 105.6(6) ?
C5 C6 C7 118.6(7) ?
C5 C6 H6A 120.7 ?
C7 C6 H6A 120.7 ?
C8 C7 C6 122.6(7) ?
C8 C7 H7A 118.7 ?
C6 C7 H7A 118.7 ?
C7 C8 C14 120.1(7) ?
C7 C8 H8A 120.0 ?
C14 C8 H8A 120.0 ?
C10 C9 C14 121.3(7) ?
C10 C9 H9A 119.4 ?
C14 C9 H9A 119.4 ?
C9 C10 C11 122.6(7) ?
C9 C10 H10A 118.7 ?
C11 C10 H10A 118.7 ?
C12 C11 C10 118.0(7) ?
C12 C11 H11A 121.0 ?
C10 C11 H11A 121.0 ?
C11 C12 C15 119.6(6) ?
C11 C12 C13 135.5(7) ?
C15 C12 C13 104.9(6) ?
N2 C13 C12 134.8(6) ?
N2 C13 C4 117.0(6) ?
C12 C13 C4 108.1(5) ?
C15 C14 C8 117.0(7) ?
C15 C14 C9 115.6(7) ?
C8 C14 C9 127.3(7) ?
C14 C15 C5 123.4(7) ?
C14 C15 C12 122.9(6) ?
C5 C15 C12 113.6(6) ?
C21 C16 C17 120.1(7) ?
C21 C16 N1 120.4(6) ?
C17 C16 N1 119.5(6) ?
C18 C17 C16 120.3(8) ?
C18 C17 H17A 119.9 ?
C16 C17 H17A 119.9 ?
C17 C18 C19 118.7(8) ?
C17 C18 H18A 120.6 ?
C19 C18 H18A 120.6 ?
C20 C19 C18 121.3(7) ?
C20 C19 Cl2 119.8(6) ?
C18 C19 Cl2 118.9(7) ?
C21 C20 C19 119.2(7) ?
C21 C20 H20A 120.4 ?
C19 C20 H20A 120.4 ?
C20 C21 C16 120.3(7) ?
C20 C21 H21A 119.9 ?
C16 C21 H21A 119.9 ?
C23 C22 C27 120.4(7) ?
C23 C22 N2 121.2(7) ?
C27 C22 N2 118.3(6) ?
C22 C23 C24 119.5(8) ?
C22 C23 H23A 120.2 ?
C24 C23 H23A 120.2 ?
C25 C24 C23 119.6(9) ?
C25 C24 H24A 120.2 ?
C23 C24 H24A 120.2 ?
C26 C25 C24 121.2(8) ?
C26 C25 Cl1 118.9(7) ?
C24 C25 Cl1 119.9(7) ?
C25 C26 C27 119.2(8) ?
C25 C26 H26A 120.4 ?
C27 C26 H26A 120.4 ?
C22 C27 C26 119.9(8) ?
C22 C27 H27A 120.0 ?
C26 C27 H27A 120.0 ?

loop_
_geom_bond_atom_site_label_1
_geom_bond_atom_site_label_2
_geom_bond_distance
_geom_bond_publ_flag
Br1 Mn1 2.4900(14) y
Mn1 C2 1.808(8) y
Mn1 C3 1.810(8) y
Mn1 C1 1.963(15) y
Mn1 N2 2.056(6) y
Mn1 N1 2.063(6) y
Cl1 C25 1.736(8) ?
Cl2 C19 1.738(8) ?
O1 C1 0.719(17) ?
O2 C2 1.134(9) ?
O3 C3 1.143(9) ?
N1 C4 1.293(8) ?
N1 C16 1.436(8) ?
N2 C13 1.292(9) ?
N2 C22 1.432(9) ?
C4 C5 1.464(9) ?
C4 C13 1.484(9) ?
C5 C6 1.373(10) ?
C5 C15 1.418(9) ?
C6 C7 1.415(10) ?
C6 H6A 0.9300 ?
C7 C8 1.364(12) ?
C7 H7A 0.9300 ?
C8 C14 1.408(11) ?
C8 H8A 0.9300 ?
C9 C10 1.361(12) ?
C9 C14 1.423(11) ?
C9 H9A 0.9300 ?
C10 C11 1.406(11) ?
C10 H10A 0.9300 ?
C11 C12 1.364(10) ?
C11 H11A 0.9300 ?
C12 C15 1.432(10) ?
C12 C13 1.467(9) ?
C14 C15 1.385(10) ?
C16 C21 1.376(10) ?
C16 C17 1.382(10) ?
C17 C18 1.377(11) ?
C17 H17A 0.9300 ?
C18 C19 1.382(12) ?
C18 H18A 0.9300 ?
C19 C20 1.378(12) ?
C20 C21 1.371(11) ?
C20 H20A 0.9300 ?
C21 H21A 0.9300 ?
C22 C23 1.369(11) ?
C22 C27 1.379(11) ?
C23 C24 1.393(12) ?
C23 H23A 0.9300 ?
C24 C25 1.370(13) ?
C24 H24A 0.9300 ?
C25 C26 1.365(13) ?
C26 C27 1.391(11) ?
C26 H26A 0.9300 ?
C27 H27A 0.9300 ?

loop_
_geom_torsion_atom_site_label_1
_geom_torsion_atom_site_label_2
_geom_torsion_atom_site_label_3
_geom_torsion_atom_site_label_4
_geom_torsion
C2 Mn1 N1 C4 -1(3)
C3 Mn1 N1 C4 -177.9(5)
C1 Mn1 N1 C4 92.1(6)
N2 Mn1 N1 C4 -1.8(5)
Br1 Mn1 N1 C4 -88.6(5)
C2 Mn1 N1 C16 -177(3)
C3 Mn1 N1 C16 6.0(6)
C1 Mn1 N1 C16 -84.0(7)
N2 Mn1 N1 C16 -177.9(5)
Br1 Mn1 N1 C16 95.2(5)
C2 Mn1 N2 C13 -177.1(5)
C3 Mn1 N2 C13 37(3)
C1 Mn1 N2 C13 -87.5(7)
N1 Mn1 N2 C13 2.8(5)
Br1 Mn1 N2 C13 92.5(5)
C2 Mn1 N2 C22 8.3(6)
C3 Mn1 N2 C22 -137(2)
C1 Mn1 N2 C22 97.9(7)
N1 Mn1 N2 C22 -171.8(6)
Br1 Mn1 N2 C22 -82.1(6)
C2 Mn1 C1 O1 116(16)
C3 Mn1 C1 O1 -154(16)
N2 Mn1 C1 O1 21(16)
N1 Mn1 C1 O1 -59(16)
Br1 Mn1 C1 O1 -156(26)
C3 Mn1 C2 O2 -51(30)
C1 Mn1 C2 O2 39(30)
N2 Mn1 C2 O2 133(30)
N1 Mn1 C2 O2 132(28)
Br1 Mn1 C2 O2 -140(30)
C2 Mn1 C3 O3 -3(33)
C1 Mn1 C3 O3 -92(33)
N2 Mn1 C3 O3 143(32)
N1 Mn1 C3 O3 177(100)
Br1 Mn1 C3 O3 88(33)
C16 N1 C4 C5 -3.6(12)
Mn1 N1 C4 C5 180.0(7)
C16 N1 C4 C13 177.1(6)
Mn1 N1 C4 C13 0.7(7)
N1 C4 C5 C6 -2.6(15)
C13 C4 C5 C6 176.8(8)
N1 C4 C5 C15 178.0(8)
C13 C4 C5 C15 -2.6(7)
C15 C5 C6 C7 -1.3(10)
C4 C5 C6 C7 179.4(8)
C5 C6 C7 C8 -0.5(12)
C6 C7 C8 C14 1.2(13)
C14 C9 C10 C11 -0.7(15)
C9 C10 C11 C12 -0.3(14)
C10 C11 C12 C15 0.4(11)
C10 C11 C12 C13 -177.2(8)
C22 N2 C13 C12 -6.7(12)
Mn1 N2 C13 C12 178.1(7)
C22 N2 C13 C4 171.9(6)
Mn1 N2 C13 C4 -3.3(8)
C11 C12 C13 N2 -2.8(15)
C15 C12 C13 N2 179.3(8)
C11 C12 C13 C4 178.4(8)
C15 C12 C13 C4 0.6(7)
N1 C4 C13 N2 1.8(9)
C5 C4 C13 N2 -177.7(6)
N1 C4 C13 C12 -179.2(6)
C5 C4 C13 C12 1.3(7)
C7 C8 C14 C15 0.0(12)
C7 C8 C14 C9 178.1(8)
C10 C9 C14 C15 1.5(12)
C10 C9 C14 C8 -176.6(9)
C8 C14 C15 C5 -1.8(11)
C9 C14 C15 C5 179.8(7)
C8 C14 C15 C12 176.9(7)
C9 C14 C15 C12 -1.4(11)
C6 C5 C15 C14 2.5(10)
C4 C5 C15 C14 -178.0(6)
C6 C5 C15 C12 -176.3(6)
C4 C5 C15 C12 3.2(8)
C11 C12 C15 C14 0.5(11)
C13 C12 C15 C14 178.8(6)
C11 C12 C15 C5 179.4(7)
C13 C12 C15 C5 -2.4(8)
C4 N1 C16 C21 -67.6(9)
Mn1 N1 C16 C21 108.3(7)
C4 N1 C16 C17 112.5(8)
Mn1 N1 C16 C17 -71.6(8)
C21 C16 C17 C18 1.8(12)
N1 C16 C17 C18 -178.3(7)
C16 C17 C18 C19 0.2(14)
C17 C18 C19 C20 -2.3(14)
C17 C18 C19 Cl2 179.1(7)
C18 C19 C20 C21 2.3(14)
Cl2 C19 C20 C21 -179.1(7)
C19 C20 C21 C16 -0.2(13)
C17 C16 C21 C20 -1.8(12)
N1 C16 C21 C20 178.3(7)
C13 N2 C22 C23 102.1(9)
Mn1 N2 C22 C23 -83.4(9)
C13 N2 C22 C27 -76.8(9)
Mn1 N2 C22 C27 97.6(7)
C27 C22 C23 C24 3.0(14)
N2 C22 C23 C24 -175.9(9)
C22 C23 C24 C25 -1.6(16)
C23 C24 C25 C26 -1.9(16)
C23 C24 C25 Cl1 177.6(8)
C24 C25 C26 C27 3.8(14)
Cl1 C25 C26 C27 -175.6(7)
C23 C22 C27 C26 -1.0(13)
N2 C22 C27 C26 177.9(7)
C25 C26 C27 C22 -2.4(13)
